data_4111013
loop_
_publ_author_name
'Wai Yiu Hung'
'Jun Zhu'
'Ting Bin Wen'
'Ka Po Yu'
'Herman H. Y. Sung'
'Ian D. Williams'
'Zhenyang Lin'
'Guochen Jia'

_publ_section_title
;
 Osmabenzenes from the Reactions of a Dicationic Osmabenzyne Complex
;
_journal_name_full 'Journal of the American Chemical Society'
_journal_page_first 13742
_journal_page_last 13752
_journal_paper_doi 10.1021/ja064570w
_journal_volume 128
_journal_year 2006
_chemical_formula_moiety 'C40 H46 N2 Os P Si2, C F3 O3 S, C H2 Cl2'
_chemical_formula_sum 'C42 H48 Cl2 F3 N2 O3 Os P S Si2'
_chemical_formula_weight 1066.13
_chemical_name_systematic
; 
 ? 
;
_space_group_IT_number 2
_symmetry_cell_setting triclinic
_symmetry_space_group_name_Hall '-P 1'
_symmetry_space_group_name_H-M 'P -1'
_atom_sites_solution_hydrogens geom
_atom_sites_solution_primary direct
_atom_sites_solution_secondary difmap
_audit_creation_method SHELXL-97
_cell_angle_alpha 104.072(2)
_cell_angle_beta 101.455(2)
_cell_angle_gamma 95.036(2)
_cell_formula_units_Z 2
_cell_length_a 10.7215(11)
_cell_length_b 11.4672(11)
_cell_length_c 20.273(2)
_cell_measurement_reflns_used 3233
_cell_measurement_temperature 298(2)
_cell_measurement_theta_max 28
_cell_measurement_theta_min 2.36
_cell_volume 2345.1(4)
_computing_structure_refinement 'SHELXL-97 (Sheldrick, 1997)'
_computing_structure_solution 'SHELXS-97 (Sheldrick, 1990)'
_diffrn_ambient_temperature 298(2)
_diffrn_measured_fraction_theta_full 0.971
_diffrn_measured_fraction_theta_max 0.971
_diffrn_radiation_monochromator graphite
_diffrn_radiation_source 'fine-focus sealed tube'
_diffrn_radiation_type MoK\a
_diffrn_radiation_wavelength 0.71073
_diffrn_reflns_av_R_equivalents 0.0555
_diffrn_reflns_av_sigmaI/netI 0.1150
_diffrn_reflns_limit_h_max 12
_diffrn_reflns_limit_h_min -12
_diffrn_reflns_limit_k_max 13
_diffrn_reflns_limit_k_min -13
_diffrn_reflns_limit_l_max 23
_diffrn_reflns_limit_l_min -24
_diffrn_reflns_number 15084
_diffrn_reflns_theta_full 25.00
_diffrn_reflns_theta_max 25.00
_diffrn_reflns_theta_min 2.00
_exptl_absorpt_coefficient_mu 3.012
_exptl_absorpt_correction_T_max 1.0000
_exptl_absorpt_correction_T_min 0.8231
_exptl_absorpt_correction_type empirical
_exptl_absorpt_process_details SADABS
_exptl_crystal_colour Red
_exptl_crystal_density_diffrn 1.510
_exptl_crystal_description Block
_exptl_crystal_F_000 1068
_exptl_crystal_size_max 0.18
_exptl_crystal_size_mid 0.15
_exptl_crystal_size_min 0.13
_refine_diff_density_max 1.371
_refine_diff_density_min -0.799
_refine_diff_density_rms 0.107
_refine_ls_extinction_method none
_refine_ls_goodness_of_fit_ref 0.993
_refine_ls_hydrogen_treatment constr
_refine_ls_matrix_type full
_refine_ls_number_parameters 514
_refine_ls_number_reflns 8025
_refine_ls_number_restraints 0
_refine_ls_restrained_S_all 0.993
_refine_ls_R_factor_all 0.0756
_refine_ls_R_factor_gt 0.0448
_refine_ls_shift/su_max 0.002
_refine_ls_shift/su_mean 0.000
_refine_ls_structure_factor_coef Fsqd
_refine_ls_weighting_details
; calc 
 [0.00000+1.00000exp(1.30(sin\q/\l)^2^)]/ 
   [\s^2^(Fo^2^)+0.0000+0.0000*P+(0.0150P)^2^+0.0000sin\q/\l] 
 where P = 0.33333Fo^2^ + 0.66667Fc^2^ 
;
_refine_ls_weighting_scheme calc
_refine_ls_wR_factor_gt 0.0678
_refine_ls_wR_factor_ref 0.0726
_reflns_number_gt 5734
_reflns_number_total 8025
_reflns_threshold_expression >2sigma(I)
_cod_data_source_file ja064570wsi20060819_033556.cif
_cod_data_source_block yiu33_Compound6
_cod_depositor_comments
;
The following automatic conversions were performed:

'_refine_ls_hydrogen_treatment' value 'Constr' changed to 'constr'
according to the built-in table from CIF Core dictionary named
'cif_core.dic' version 2.4.1 from 2010-06-29.

Automatic conversion script
Id: cif_fix_values 1715 2011-07-08 13:25:40Z adriana 
;
_cod_database_code 4111013

loop_
_symmetry_equiv_pos_as_xyz
'x, y, z'
'-x, -y, -z'

loop_
_atom_site_label
_atom_site_type_symbol
_atom_site_fract_x
_atom_site_fract_y
_atom_site_fract_z
_atom_site_U_iso_or_equiv
_atom_site_adp_type
_atom_site_occupancy
_atom_site_symmetry_multiplicity
_atom_site_calc_flag
_atom_site_refinement_flags
Os1 Os 0.661352(16) 0.466840(15) 0.280811(9) 0.03403(5) Uani 1 1 d .
P1 P 0.60886(10) 0.48602(9) 0.16756(6) 0.0393(3) Uani 1 1 d .
N1 N 0.6712(3) 0.2840(3) 0.24024(14) 0.0315(9) Uani 1 1 d .
N2 N 0.8560(3) 0.4607(3) 0.28231(16) 0.0410(10) Uani 1 1 d .
C1 C 0.5037(4) 0.5570(3) 0.3126(2) 0.0445(12) Uani 1 1 d .
H1A H 0.4323 0.5780 0.2814 0.053 Uiso 1 1 calc R
C2 C 0.6219(4) 0.6380(3) 0.3516(2) 0.0419(12) Uani 1 1 d .
C3 C 0.6920(4) 0.5685(4) 0.3931(2) 0.0438(12) Uani 1 1 d .
C4 C 0.6201(4) 0.4509(3) 0.38237(19) 0.0422(12) Uani 1 1 d .
C5 C 0.5056(4) 0.4472(3) 0.3317(2) 0.0453(13) Uani 1 1 d .
H5A H 0.4347 0.3796 0.3152 0.054 Uiso 1 1 calc R
C6 C 0.8183(4) 0.6139(4) 0.4448(2) 0.0718(17) Uani 1 1 d .
H6A H 0.8033 0.6545 0.4892 0.108 Uiso 1 1 calc R
H6B H 0.8689 0.6697 0.4287 0.108 Uiso 1 1 calc R
H6C H 0.8634 0.5466 0.4494 0.108 Uiso 1 1 calc R
Si1 Si 0.63644(15) 0.80666(11) 0.36429(7) 0.0677(5) Uani 1 1 d .
Si2 Si 0.65582(14) 0.33484(12) 0.43100(7) 0.0633(4) Uani 1 1 d .
C12 C 0.7892(3) 0.2502(3) 0.24058(19) 0.0383(12) Uani 1 1 d .
C13 C 0.8028(4) 0.1280(4) 0.2169(2) 0.0527(14) Uani 1 1 d .
H13A H 0.8843 0.1052 0.2188 0.063 Uiso 1 1 calc R
C14 C 0.6974(4) 0.0431(4) 0.1915(2) 0.0579(15) Uani 1 1 d .
H14A H 0.7059 -0.0382 0.1749 0.070 Uiso 1 1 calc R
C15 C 0.5799(4) 0.0766(3) 0.1901(2) 0.0496(14) Uani 1 1 d .
H15A H 0.5068 0.0186 0.1730 0.060 Uiso 1 1 calc R
C16 C 0.5689(4) 0.1970(3) 0.21427(19) 0.0398(12) Uani 1 1 d .
H16A H 0.4871 0.2192 0.2125 0.048 Uiso 1 1 calc R
C22 C 0.8949(3) 0.3499(3) 0.2663(2) 0.0383(12) Uani 1 1 d .
C23 C 1.0225(4) 0.3368(4) 0.2724(2) 0.0583(15) Uani 1 1 d .
H23A H 1.0455 0.2593 0.2616 0.070 Uiso 1 1 calc R
C24 C 1.1139(4) 0.4329(4) 0.2934(3) 0.0742(18) Uani 1 1 d .
H24A H 1.1999 0.4233 0.2965 0.089 Uiso 1 1 calc R
C25 C 1.0775(4) 0.5491(5) 0.3107(2) 0.0740(18) Uani 1 1 d .
H25A H 1.1396 0.6176 0.3269 0.089 Uiso 1 1 calc R
C26 C 0.9493(4) 0.5609(4) 0.3036(2) 0.0556(15) Uani 1 1 d .
H26A H 0.9252 0.6381 0.3134 0.067 Uiso 1 1 calc R
C31 C 0.4465(4) 0.5252(4) 0.1431(2) 0.0451(13) Uani 1 1 d .
C32 C 0.3435(4) 0.4551(4) 0.1535(2) 0.0560(15) Uani 1 1 d .
H32A H 0.3571 0.3874 0.1701 0.067 Uiso 1 1 calc R
C33 C 0.2201(4) 0.4858(5) 0.1392(2) 0.0753(18) Uani 1 1 d .
H33A H 0.1512 0.4378 0.1455 0.090 Uiso 1 1 calc R
C34 C 0.2003(5) 0.5864(5) 0.1160(3) 0.091(2) Uani 1 1 d .
H34A H 0.1179 0.6071 0.1066 0.109 Uiso 1 1 calc R
C35 C 0.3034(5) 0.6580(5) 0.1063(3) 0.0827(18) Uani 1 1 d .
H35A H 0.2890 0.7270 0.0911 0.099 Uiso 1 1 calc R
C36 C 0.4256(4) 0.6287(4) 0.1187(2) 0.0616(15) Uani 1 1 d .
H36A H 0.4936 0.6761 0.1112 0.074 Uiso 1 1 calc R
C41 C 0.7129(4) 0.5963(4) 0.1435(2) 0.0449(13) Uani 1 1 d .
C42 C 0.7293(4) 0.5846(4) 0.0767(2) 0.0614(15) Uani 1 1 d .
H42A H 0.6833 0.5189 0.0409 0.074 Uiso 1 1 calc R
C43 C 0.8128(5) 0.6683(4) 0.0618(3) 0.0756(17) Uani 1 1 d .
H43A H 0.8221 0.6591 0.0162 0.091 Uiso 1 1 calc R
C44 C 0.8800(4) 0.7623(4) 0.1128(3) 0.0723(17) Uani 1 1 d .
H44A H 0.9373 0.8176 0.1028 0.087 Uiso 1 1 calc R
C45 C 0.8654(4) 0.7781(4) 0.1797(3) 0.0669(17) Uani 1 1 d .
H45A H 0.9099 0.8456 0.2147 0.080 Uiso 1 1 calc R
C46 C 0.7836(4) 0.6928(4) 0.1951(2) 0.0529(14) Uani 1 1 d .
H46A H 0.7768 0.7015 0.2410 0.063 Uiso 1 1 calc R
C51 C 0.6082(4) 0.3494(3) 0.09898(19) 0.0416(12) Uani 1 1 d .
C52 C 0.7239(4) 0.3076(4) 0.0942(2) 0.0543(14) Uani 1 1 d .
H52A H 0.7997 0.3506 0.1245 0.065 Uiso 1 1 calc R
C53 C 0.7274(5) 0.2009(4) 0.0441(2) 0.0820(17) Uani 1 1 d .
H53A H 0.8054 0.1724 0.0417 0.098 Uiso 1 1 calc R
C54 C 0.6164(5) 0.1379(4) -0.0017(2) 0.0809(19) Uani 1 1 d .
H54A H 0.6198 0.0687 -0.0361 0.097 Uiso 1 1 calc R
C55 C 0.5021(5) 0.1763(4) 0.0032(3) 0.0810(19) Uani 1 1 d .
H55A H 0.4266 0.1322 -0.0269 0.097 Uiso 1 1 calc R
C56 C 0.4982(4) 0.2813(4) 0.0529(2) 0.0572(15) Uani 1 1 d .
H56A H 0.4191 0.3071 0.0557 0.069 Uiso 1 1 calc R
C101 C 0.8022(5) 0.8842(5) 0.3769(3) 0.103(2) Uani 1 1 d .
H10G H 0.8338 0.8547 0.3357 0.155 Uiso 1 1 calc R
H10H H 0.8570 0.8679 0.4162 0.155 Uiso 1 1 calc R
H10I H 0.8013 0.9702 0.3853 0.155 Uiso 1 1 calc R
C102 C 0.5324(6) 0.8398(4) 0.2894(3) 0.107(2) Uani 1 1 d .
H10D H 0.5638 0.8101 0.2482 0.161 Uiso 1 1 calc R
H10E H 0.5329 0.9260 0.2981 0.161 Uiso 1 1 calc R
H10F H 0.4463 0.8007 0.2828 0.161 Uiso 1 1 calc R
C103 C 0.5746(5) 0.8653(4) 0.4457(2) 0.0904(19) Uani 1 1 d .
H10A H 0.5790 0.9520 0.4557 0.136 Uiso 1 1 calc R
H10B H 0.6264 0.8444 0.4844 0.136 Uiso 1 1 calc R
H10C H 0.4870 0.8292 0.4383 0.136 Uiso 1 1 calc R
C201 C 0.5310(6) 0.2027(5) 0.3916(3) 0.108(2) Uani 1 1 d .
H20G H 0.5341 0.1692 0.3438 0.162 Uiso 1 1 calc R
H20H H 0.4481 0.2272 0.3935 0.162 Uiso 1 1 calc R
H20I H 0.5453 0.1425 0.4169 0.162 Uiso 1 1 calc R
C202 C 0.6507(5) 0.4008(5) 0.5238(2) 0.093(2) Uani 1 1 d .
H20D H 0.5684 0.4266 0.5258 0.139 Uiso 1 1 calc R
H20E H 0.7171 0.4693 0.5443 0.139 Uiso 1 1 calc R
H20F H 0.6640 0.3406 0.5491 0.139 Uiso 1 1 calc R
C203 C 0.8164(5) 0.2859(5) 0.4289(3) 0.115(2) Uani 1 1 d .
H20A H 0.8206 0.2516 0.3813 0.173 Uiso 1 1 calc R
H20B H 0.8292 0.2260 0.4545 0.173 Uiso 1 1 calc R
H20C H 0.8822 0.3547 0.4497 0.173 Uiso 1 1 calc R
C1S C 0.1427(7) 0.0909(6) 0.1016(3) 0.114(3) Uani 1 1 d .
S1 S 0.20018(11) 0.07940(12) 0.18832(8) 0.0737(5) Uani 1 1 d .
O1 O 0.0868(3) 0.0427(3) 0.21005(18) 0.0827(12) Uani 1 1 d .
O2 O 0.2610(3) 0.2002(3) 0.22412(19) 0.0951(14) Uani 1 1 d .
O3 O 0.2845(3) -0.0078(4) 0.1788(3) 0.143(2) Uani 1 1 d .
F1 F 0.0593(4) 0.1651(4) 0.0989(2) 0.1597(18) Uani 1 1 d .
F2 F 0.0831(5) -0.0180(4) 0.0601(2) 0.184(2) Uani 1 1 d .
F3 F 0.2353(5) 0.1252(4) 0.0746(2) 0.1764(19) Uani 1 1 d .
C2S C 0.1872(7) -0.0068(6) 0.3580(4) 0.153(3) Uani 1 1 d .
H2SA H 0.2764 0.0230 0.3613 0.183 Uiso 1 1 calc R
H2SB H 0.1460 -0.0403 0.3090 0.183 Uiso 1 1 calc R
Cl1 Cl 0.1805(3) -0.1201(2) 0.40114(15) 0.1986(13) Uani 1 1 d .
Cl2 Cl 0.1125(2) 0.1113(2) 0.39329(12) 0.1793(11) Uani 1 1 d .

loop_
_atom_site_aniso_label
_atom_site_aniso_U_11
_atom_site_aniso_U_22
_atom_site_aniso_U_33
_atom_site_aniso_U_23
_atom_site_aniso_U_13
_atom_site_aniso_U_12
Os1 0.03412(8) 0.02562(7) 0.04129(9) 0.00609(6) 0.00937(7) 0.00488(6)
P1 0.0385(6) 0.0322(6) 0.0475(6) 0.0097(5) 0.0117(5) 0.0052(5)
N1 0.0246(16) 0.0335(17) 0.0361(18) 0.0105(14) 0.0060(14) 0.0024(14)
N2 0.0379(19) 0.0340(18) 0.047(2) 0.0036(16) 0.0095(16) 0.0048(15)
C1 0.042(2) 0.042(2) 0.054(3) 0.012(2) 0.018(2) 0.0222(18)
C2 0.056(3) 0.028(2) 0.042(2) 0.0017(18) 0.020(2) 0.0060(19)
C3 0.047(3) 0.038(2) 0.048(2) 0.013(2) 0.013(2) 0.0017(19)
C4 0.057(3) 0.041(2) 0.032(2) 0.0112(18) 0.014(2) 0.010(2)
C5 0.043(2) 0.030(2) 0.056(3) -0.002(2) 0.010(2) 0.0080(19)
C6 0.069(3) 0.068(3) 0.057(3) -0.009(3) 0.005(3) -0.008(3)
Si1 0.1102(11) 0.0295(7) 0.0687(9) 0.0069(6) 0.0392(8) 0.0133(7)
Si2 0.0924(10) 0.0525(8) 0.0539(8) 0.0213(6) 0.0226(7) 0.0244(7)
C12 0.035(2) 0.041(2) 0.044(2) 0.0139(19) 0.0162(18) 0.0104(18)
C13 0.046(2) 0.045(2) 0.070(3) 0.010(2) 0.021(2) 0.017(2)
C14 0.061(3) 0.031(2) 0.080(3) 0.006(2) 0.018(2) 0.012(2)
C15 0.047(3) 0.032(2) 0.065(3) 0.008(2) 0.011(2) -0.008(2)
C16 0.034(2) 0.034(2) 0.051(2) 0.0131(19) 0.0058(19) 0.0038(18)
C22 0.033(2) 0.031(2) 0.051(2) 0.0111(19) 0.0135(19) 0.0040(18)
C23 0.039(3) 0.053(3) 0.078(3) 0.008(2) 0.012(2) 0.008(2)
C24 0.043(3) 0.068(3) 0.105(4) 0.009(3) 0.019(3) 0.007(3)
C25 0.040(3) 0.078(4) 0.090(4) 0.013(3) 0.005(3) -0.012(3)
C26 0.041(3) 0.038(2) 0.074(3) 0.004(2) 0.000(2) -0.008(2)
C31 0.042(2) 0.043(2) 0.047(3) 0.006(2) 0.010(2) 0.007(2)
C32 0.038(3) 0.066(3) 0.061(3) 0.015(2) 0.003(2) 0.010(2)
C33 0.040(3) 0.109(4) 0.078(3) 0.022(3) 0.020(3) 0.008(3)
C34 0.067(3) 0.121(4) 0.105(4) 0.048(3) 0.023(3) 0.066(3)
C35 0.083(3) 0.096(4) 0.092(4) 0.052(3) 0.026(3) 0.046(3)
C36 0.070(3) 0.062(3) 0.064(3) 0.030(2) 0.020(2) 0.028(2)
C41 0.047(2) 0.037(2) 0.053(3) 0.011(2) 0.017(2) 0.0085(19)
C42 0.073(3) 0.053(3) 0.061(3) 0.021(2) 0.019(3) -0.004(2)
C43 0.090(4) 0.074(3) 0.081(3) 0.038(3) 0.041(3) 0.004(3)
C44 0.064(3) 0.060(3) 0.108(4) 0.044(3) 0.033(3) 0.000(3)
C45 0.058(3) 0.044(3) 0.093(4) 0.015(3) 0.015(3) -0.007(2)
C46 0.060(3) 0.044(3) 0.060(3) 0.018(2) 0.019(2) 0.006(2)
C51 0.057(3) 0.032(2) 0.033(2) 0.0046(18) 0.009(2) 0.001(2)
C52 0.064(3) 0.059(3) 0.042(2) 0.013(2) 0.015(2) 0.017(2)
C53 0.131(4) 0.068(3) 0.061(3) 0.016(3) 0.040(3) 0.054(3)
C54 0.133(4) 0.044(3) 0.057(3) -0.007(3) 0.028(3) 0.012(3)
C55 0.110(4) 0.049(3) 0.078(4) 0.004(3) 0.026(3) 0.006(3)
C56 0.063(3) 0.054(3) 0.051(3) 0.005(2) 0.017(2) 0.006(2)
C101 0.119(5) 0.057(3) 0.122(5) -0.004(3) 0.047(4) -0.016(3)
C102 0.192(6) 0.049(3) 0.094(4) 0.028(3) 0.040(4) 0.042(3)
C103 0.127(4) 0.059(3) 0.090(4) 0.002(3) 0.051(3) 0.028(3)
C201 0.187(6) 0.062(4) 0.072(4) 0.025(3) 0.021(4) -0.001(4)
C202 0.148(5) 0.080(4) 0.059(3) 0.031(3) 0.023(3) 0.025(3)
C203 0.115(4) 0.140(5) 0.134(5) 0.074(4) 0.055(4) 0.083(3)
C1S 0.131(5) 0.081(4) 0.117(5) 0.010(4) 0.029(4) -0.006(4)
S1 0.0409(7) 0.0626(8) 0.1125(11) 0.0078(8) 0.0248(7) 0.0077(6)
O1 0.063(2) 0.077(2) 0.117(3) 0.025(2) 0.0427(19) 0.0110(18)
O2 0.053(2) 0.088(3) 0.117(3) -0.012(2) 0.014(2) -0.0079(19)
O3 0.078(2) 0.093(3) 0.271(5) 0.036(3) 0.074(3) 0.032(2)
F1 0.143(3) 0.175(4) 0.162(3) 0.077(3) -0.008(3) 0.034(3)
F2 0.234(4) 0.141(4) 0.120(3) -0.022(3) 0.026(3) -0.071(3)
F3 0.241(4) 0.154(4) 0.146(3) 0.027(3) 0.118(3) -0.038(3)
C2S 0.202(8) 0.117(6) 0.121(6) 0.029(5) -0.001(5) 0.023(5)
Cl1 0.214(2) 0.1006(15) 0.252(3) 0.0507(18) -0.009(2) -0.0010(16)
Cl2 0.240(2) 0.1227(16) 0.1642(19) 0.0202(15) 0.0315(17) 0.0521(16)

loop_
_atom_type_symbol
_atom_type_description
_atom_type_scat_dispersion_real
_atom_type_scat_dispersion_imag
_atom_type_scat_source
C C 0.0033 0.0016 'International Tables Vol C Tables 4.2.6.8 and 6.1.1.4'
H H 0.0000 0.0000 'International Tables Vol C Tables 4.2.6.8 and 6.1.1.4'
N N 0.0061 0.0033 'International Tables Vol C Tables 4.2.6.8 and 6.1.1.4'
O O 0.0106 0.0060 'International Tables Vol C Tables 4.2.6.8 and 6.1.1.4'
F F 0.0171 0.0103 'International Tables Vol C Tables 4.2.6.8 and 6.1.1.4'
Si Si 0.0817 0.0704 'International Tables Vol C Tables 4.2.6.8 and 6.1.1.4'
P P 0.1023 0.0942 'International Tables Vol C Tables 4.2.6.8 and 6.1.1.4'
S S 0.1246 0.1234 'International Tables Vol C Tables 4.2.6.8 and 6.1.1.4'
Cl Cl 0.1484 0.1585 'International Tables Vol C Tables 4.2.6.8 and 6.1.1.4'
Os Os -1.2165 7.6030 'International Tables Vol C Tables 4.2.6.8 and 6.1.1.4'

loop_
_geom_angle_atom_site_label_1
_geom_angle_atom_site_label_2
_geom_angle_atom_site_label_3
_geom_angle
N1 Os1 N2 75.74(11)
N1 Os1 C5 98.61(13)
N2 Os1 C5 147.80(14)
N1 Os1 C1 130.63(13)
N2 Os1 C1 152.32(12)
C5 Os1 C1 37.84(15)
N1 Os1 C3 127.58(13)
N2 Os1 C3 95.59(13)
C5 Os1 C3 62.33(14)
C1 Os1 C3 62.80(14)
N1 Os1 C4 96.64(13)
N2 Os1 C4 110.44(13)
C5 Os1 C4 37.86(14)
C1 Os1 C4 63.74(15)
C3 Os1 C4 37.53(14)
N1 Os1 C2 159.91(14)
N2 Os1 C2 114.04(12)
C5 Os1 C2 63.48(14)
C1 Os1 C2 38.32(13)
C3 Os1 C2 37.50(14)
C4 Os1 C2 63.78(15)
N1 Os1 P1 88.91(8)
N2 Os1 P1 94.61(9)
C5 Os1 P1 117.19(11)
C1 Os1 P1 94.23(11)
C3 Os1 P1 143.50(11)
C4 Os1 P1 154.95(10)
C2 Os1 P1 107.00(11)
C51 P1 C41 100.51(19)
C51 P1 C31 103.12(17)
C41 P1 C31 104.4(2)
C51 P1 Os1 115.40(14)
C41 P1 Os1 118.01(13)
C31 P1 Os1 113.46(14)
C16 N1 C12 117.8(3)
C16 N1 Os1 124.5(2)
C12 N1 Os1 117.7(2)
C22 N2 C26 117.5(3)
C22 N2 Os1 117.8(2)
C26 N2 Os1 124.5(3)
C5 C1 C2 108.4(3)
C5 C1 Os1 70.0(2)
C2 C1 Os1 73.8(2)
C3 C2 C1 104.8(3)
C3 C2 Si1 129.8(3)
C1 C2 Si1 122.0(3)
C3 C2 Os1 70.3(2)
C1 C2 Os1 67.88(19)
Si1 C2 Os1 141.6(2)
C4 C3 C2 110.9(3)
C4 C3 C6 123.5(4)
C2 C3 C6 125.5(4)
C4 C3 Os1 71.3(2)
C2 C3 Os1 72.2(2)
C6 C3 Os1 127.0(3)
C5 C4 C3 104.9(4)
C5 C4 Si2 126.3(3)
C3 C4 Si2 128.3(3)
C5 C4 Os1 67.9(2)
C3 C4 Os1 71.2(2)
Si2 C4 Os1 130.4(2)
C1 C5 C4 111.0(3)
C1 C5 Os1 72.2(2)
C4 C5 Os1 74.3(2)
C102 Si1 C101 108.9(3)
C102 Si1 C2 109.5(2)
C101 Si1 C2 115.1(2)
C102 Si1 C103 109.5(2)
C101 Si1 C103 109.3(2)
C2 Si1 C103 104.5(2)
C201 Si2 C4 107.7(2)
C201 Si2 C203 109.1(3)
C4 Si2 C203 113.3(2)
C201 Si2 C202 109.9(3)
C4 Si2 C202 108.3(2)
C203 Si2 C202 108.4(2)
N1 C12 C13 120.6(3)
N1 C12 C22 114.7(3)
C13 C12 C22 124.8(3)
C14 C13 C12 119.8(4)
C15 C14 C13 119.8(4)
C14 C15 C16 119.4(4)
N1 C16 C15 122.7(4)
N2 C22 C23 121.8(3)
N2 C22 C12 113.4(3)
C23 C22 C12 124.7(3)
C24 C23 C22 121.4(4)
C23 C24 C25 118.5(4)
C26 C25 C24 119.6(4)
C25 C26 N2 121.3(4)
C32 C31 C36 119.7(4)
C32 C31 P1 118.6(3)
C36 C31 P1 121.6(3)
C31 C32 C33 120.3(5)
C34 C33 C32 120.0(5)
C33 C34 C35 120.0(5)
C36 C35 C34 121.2(5)
C35 C36 C31 118.8(5)
C46 C41 C42 117.6(4)
C46 C41 P1 118.6(3)
C42 C41 P1 123.7(3)
C41 C42 C43 121.4(4)
C44 C43 C42 119.8(5)
C43 C44 C45 120.6(5)
C44 C45 C46 119.7(4)
C41 C46 C45 120.8(4)
C52 C51 C56 117.5(3)
C52 C51 P1 118.2(3)
C56 C51 P1 124.2(3)
C51 C52 C53 120.2(4)
C54 C53 C52 120.4(5)
C55 C54 C53 120.2(4)
C54 C55 C56 119.6(5)
C55 C56 C51 122.1(4)
F1 C1S F3 108.6(6)
F1 C1S F2 106.5(5)
F3 C1S F2 107.5(5)
F1 C1S S1 112.0(5)
F3 C1S S1 112.2(5)
F2 C1S S1 109.8(5)
O3 S1 O2 115.1(2)
O3 S1 O1 115.6(3)
O2 S1 O1 114.2(2)
O3 S1 C1S 102.5(3)
O2 S1 C1S 102.3(3)
O1 S1 C1S 104.8(3)
Cl2 C2S Cl1 111.1(5)

loop_
_geom_bond_atom_site_label_1
_geom_bond_atom_site_label_2
_geom_bond_distance
Os1 N1 2.078(3)
Os1 N2 2.088(3)
Os1 C5 2.152(4)
Os1 C1 2.181(4)
Os1 C3 2.235(4)
Os1 C4 2.236(4)
Os1 C2 2.261(3)
Os1 P1 2.3218(12)
P1 C51 1.823(4)
P1 C41 1.829(4)
P1 C31 1.839(4)
N1 C16 1.341(4)
N1 C12 1.355(4)
N2 C22 1.356(5)
N2 C26 1.376(5)
C1 C5 1.405(6)
C1 C2 1.460(5)
C2 C3 1.445(6)
C2 Si1 1.876(4)
C3 C4 1.438(5)
C3 C6 1.500(5)
C4 C5 1.426(5)
C4 Si2 1.862(4)
Si1 C102 1.837(5)
Si1 C101 1.856(5)
Si1 C103 1.895(5)
Si2 C201 1.832(6)
Si2 C203 1.863(5)
Si2 C202 1.864(5)
C12 C13 1.398(5)
C12 C22 1.452(5)
C13 C14 1.350(5)
C14 C15 1.346(5)
C15 C16 1.373(5)
C22 C23 1.374(5)
C23 C24 1.331(6)
C24 C25 1.403(7)
C25 C26 1.375(6)
C31 C32 1.388(6)
C31 C36 1.411(6)
C32 C33 1.392(6)
C33 C34 1.366(8)
C34 C35 1.392(7)
C35 C36 1.372(6)
C41 C46 1.366(5)
C41 C42 1.376(6)
C42 C43 1.383(7)
C43 C44 1.332(6)
C44 C45 1.365(7)
C45 C46 1.389(6)
C51 C52 1.381(5)
C51 C56 1.386(5)
C52 C53 1.396(6)
C53 C54 1.373(6)
C54 C55 1.351(7)
C55 C56 1.380(6)
C1S F1 1.290(7)
C1S F3 1.300(8)
C1S F2 1.346(6)
C1S S1 1.785(7)
S1 O3 1.411(4)
S1 O2 1.427(3)
S1 O1 1.436(3)
C2S Cl2 1.713(7)
C2S Cl1 1.738(8)
